data_2006743
loop_
_publ_author_name
'Estop, Eug\`enia'
'Alvarez-Larena, Angel'
'Belaaraj, Abdesselam'
'Solans, Xavier'
'Labrador, Manuel'

_publ_contact_author
;
Eugenia Estop
Unidad de Cristalograf\'ia y Mineralog\'ia
Universidad Aut\'onoma de Barcelona
08193 Bellaterra
SPAIN
;
_publ_section_title
;
 \a-Phase <i>p</i>-Dichlorobenzene at 293K
;
_journal_issue 12
_journal_name_full 'Acta Crystallographica Section C'
_journal_page_first 1932
_journal_page_last 1935
_journal_paper_doi 10.1107/S0108270197007737
_journal_volume 53
_journal_year 1997
_chemical_formula_sum 'C6 H4 Cl2'
_chemical_formula_weight 146.99
_chemical_name_systematic
;
p-dichlorobenzene
;
_space_group_IT_number 14
_symmetry_cell_setting monoclinic
_symmetry_space_group_name_Hall '-P 2yab'
_symmetry_space_group_name_H-M 'P 1 21/a 1'
_audit_creation_method SHELXL
_cell_angle_alpha 90.00
_cell_angle_beta 112.78(2)
_cell_angle_gamma 90.00
_cell_formula_units_Z 2
_cell_length_a 14.762(3)
_cell_length_b 5.832(2)
_cell_length_c 4.039(2)
_cell_measurement_reflns_used 25
_cell_measurement_temperature 293(2)
_cell_measurement_theta_max 12
_cell_measurement_theta_min 8
_cell_volume 320.6(2)
_computing_molecular_graphics 'PLUTON93 (Spek, 1993)'
_computing_publication_material 'PARST95 (Nardelli, 1995)'
_computing_structure_refinement SHELXL93
_computing_structure_solution 'SHELXS86 (Sheldrick, 1990)'
_diffrn_ambient_temperature 293(2)
_diffrn_measurement_device 'Philips PW-1100'
_diffrn_measurement_method '\w--2\q scan'
_diffrn_radiation_monochromator graphite
_diffrn_radiation_source 'fine-focus sealed tube'
_diffrn_radiation_type MoK\a
_diffrn_radiation_wavelength 0.71069
_diffrn_reflns_av_R_equivalents 0.0000
_diffrn_reflns_av_sigmaI/netI 0.0160
_diffrn_reflns_limit_h_max 16
_diffrn_reflns_limit_h_min -17
_diffrn_reflns_limit_k_max 6
_diffrn_reflns_limit_k_min 0
_diffrn_reflns_limit_l_max 4
_diffrn_reflns_limit_l_min 0
_diffrn_reflns_number 430
_diffrn_reflns_theta_max 25.01
_diffrn_reflns_theta_min 2.99
_diffrn_standards_decay_% 0
_diffrn_standards_interval_time 120
_diffrn_standards_number 3
_exptl_absorpt_coefficient_mu 0.891
_exptl_absorpt_correction_type none
_exptl_crystal_colour colourless
_exptl_crystal_density_diffrn 1.523
_exptl_crystal_density_method 'not measured'
_exptl_crystal_description prism
_exptl_crystal_F_000 148
_exptl_crystal_size_max 0.3
_exptl_crystal_size_mid 0.2
_exptl_crystal_size_min 0.2
_refine_diff_density_max 0.349
_refine_diff_density_min -0.287
_refine_ls_extinction_coef 0.12(3)
_refine_ls_extinction_method 'SHELXL93 (Sheldrick, 1993)'
_refine_ls_goodness_of_fit_all 1.069
_refine_ls_goodness_of_fit_obs 1.068
_refine_ls_hydrogen_treatment 'H atoms riding, see text'
_refine_ls_matrix_type full
_refine_ls_number_parameters 39
_refine_ls_number_reflns 430
_refine_ls_number_restraints 0
_refine_ls_restrained_S_all 1.069
_refine_ls_restrained_S_obs 1.068
_refine_ls_R_factor_all 0.0498
_refine_ls_R_factor_obs .0495
_refine_ls_shift/esd_max -0.037
_refine_ls_shift/esd_mean 0.004
_refine_ls_structure_factor_coef Fsqd
_refine_ls_weighting_details 'w = 1/[\s^2^(Fo^2^)+(0.0961P)^2^+0.1088P] where P=(Fo^2^+2Fc^2^)/3'
_refine_ls_weighting_scheme calc
_refine_ls_wR_factor_all 0.1361
_refine_ls_wR_factor_obs .1355
_reflns_number_observed 427
_reflns_number_total 430
_reflns_observed_criterion >2sigma(I)
_cod_data_source_file ab1477.cif
_cod_data_source_block pdcb
_cod_depositor_comments
;
The following automatic conversions were performed:

'_refine_ls_weighting_scheme' value 'calc w =
1/[\s^2^(Fo^2^)+(0.0961P)^2^+0.1088P] where P=(Fo^2^+2Fc^2^)/3' was
changed to 'calc'. New tag '_refine_ls_weighting_details' was
created. The value of the new tag was set to 'w =
1/[\s^2^(Fo^2^)+(0.0961P)^2^+0.1088P] where P=(Fo^2^+2Fc^2^)/3'.

Automatic conversion script
Id: cif_fix_values 3143 2015-03-26 13:38:13Z robertas 
;
_cod_original_sg_symbol_H-M 'P 21/a'
_cod_database_code 2006743

loop_
_symmetry_equiv_pos_as_xyz
'x, y, z'
'x+1/2, -y+1/2, z'
'-x, -y, -z'
'-x-1/2, y-1/2, -z'

loop_
_atom_site_aniso_label
_atom_site_aniso_U_11
_atom_site_aniso_U_22
_atom_site_aniso_U_33
_atom_site_aniso_U_12
_atom_site_aniso_U_13
_atom_site_aniso_U_23
Cl .0734(8) .0883(10) .0846(9) .0190(5) .0350(6) .0098(6)
C1 .058(2) .061(2) .053(2) .002(2) .021(2) .009(2)
C2 .051(2) .072(3) .059(2) -.009(2) .013(2) .003(2)
C3 .063(2) .060(2) .057(2) -.008(2) .018(2) -.005(2)

loop_
_atom_site_label
_atom_site_fract_x
_atom_site_fract_y
_atom_site_fract_z
_atom_site_U_iso_or_equiv
_atom_site_thermal_displace_type
_atom_site_calc_flag
_atom_site_refinement_flags
_atom_site_occupancy
_atom_site_disorder_group
_atom_site_type_symbol
Cl .16499(8) .1781(2) .4775(3) .0807(6) Uani d . 1 . Cl
C1 .0724(3) .3595(6) .4892(10) .0571(10) Uani d . 1 . C
C2 .0969(3) .5602(7) .6816(10) .0631(11) Uani d . 1 . C
H2 .1625(3) .5998(7) .8044(10) .067(8) Uiso calc R 1 . H
C3 .0237(3) .7015(7) .6904(10) .0615(10) Uani d . 1 . C
H3 .0394(3) .8383(7) .8183(10) .067(8) Uiso calc R 1 . H

loop_
_atom_type_symbol
_atom_type_description
_atom_type_scat_dispersion_real
_atom_type_scat_dispersion_imag
_atom_type_scat_source
C C 0.0033 0.0016 'International Tables Vol C Tables 4.2.6.8 and 6.1.1.4'
H H 0.0000 0.0000 'International Tables Vol C Tables 4.2.6.8 and 6.1.1.4'
Cl Cl 0.1484 0.1585 'International Tables Vol C Tables 4.2.6.8 and 6.1.1.4'

loop_
_geom_angle_atom_site_label_1
_geom_angle_atom_site_label_2
_geom_angle_atom_site_label_3
_geom_angle_site_symmetry_1
_geom_angle
_geom_angle_publ_flag
C3 C1 C2 3_566 121.0(3) y
C3 C1 Cl 3_566 119.4(3) y
C2 C1 Cl . 119.6(3) y
C3 C2 C1 . 119.3(3) y
C1 C3 C2 3_566 119.8(4) y

loop_
_geom_bond_atom_site_label_1
_geom_bond_atom_site_label_2
_geom_bond_site_symmetry_2
_geom_bond_distance
_geom_bond_publ_flag
Cl C1 . 1.744(4) y
C1 C3 3_566 1.367(5) y
C1 C2 . 1.374(5) y
C2 C3 . 1.370(5) y
C3 C1 3_566 1.367(5) n
